data_1560408
loop_
_publ_author_name
'Deng, Ji-Hua'
'Wen, Ya-Qiong'
'Luo, Xu-Zhong'
'Zhong, Di-Chang'

_publ_section_title
;
 Anion-dependent formation of four coordination polymers based on
 N,N&#x2032;-di(3-pyridine) oxamide (DPOM): Crystal structures and
 luminescence
;
_journal_name_full 'Journal of Solid State Chemistry'
_journal_page_first 231
_journal_page_last 237
_journal_paper_doi 10.1016/j.jssc.2017.06.001
_journal_volume 253
_journal_year 2017
_chemical_formula_sum 'C6 H9 Cd N2 O7 S'
_chemical_formula_weight 365.61
_space_group_crystal_system monoclinic
_space_group_IT_number 14
_space_group_name_Hall '-P 2ybc'
_space_group_name_H-M_alt 'P 1 21/c 1'
_atom_sites_solution_hydrogens mixed
_cell_angle_alpha 90
_cell_angle_beta 92.177(3)
_cell_angle_gamma 90
_cell_formula_units_Z 4
_cell_length_a 9.905(3)
_cell_length_b 7.820(2)
_cell_length_c 13.477(4)
_cell_measurement_reflns_used 365
_cell_measurement_temperature 296(2)
_cell_measurement_theta_max 27.15
_cell_measurement_theta_min 2.06
_cell_volume 1043.1(5)
_computing_cell_refinement 'Bruker SMART'
_computing_data_collection 'Bruker SMART'
_computing_data_reduction 'Bruker SAINT'
_computing_molecular_graphics 'Bruker SHELXTL'
_computing_publication_material 'Bruker SHELXTL'
_computing_structure_refinement 'SHELXL-2014 (Sheldrick, 2014)'
_computing_structure_solution 'SHELXS-2014 (Sheldrick, 2014)'
_diffrn_ambient_temperature 296(2)
_diffrn_measured_fraction_theta_full 0.971
_diffrn_measured_fraction_theta_max 0.997
_diffrn_measurement_device_type 'CCD area detector'
_diffrn_measurement_method 'phi and omega scans'
_diffrn_radiation_type MoK\a
_diffrn_radiation_wavelength 0.71073
_diffrn_reflns_av_R_equivalents 0.0111
_diffrn_reflns_av_unetI/netI 0.0099
_diffrn_reflns_Laue_measured_fraction_full 0.971
_diffrn_reflns_Laue_measured_fraction_max 0.997
_diffrn_reflns_limit_h_max 11
_diffrn_reflns_limit_h_min -11
_diffrn_reflns_limit_k_max 9
_diffrn_reflns_limit_k_min -8
_diffrn_reflns_limit_l_max 16
_diffrn_reflns_limit_l_min -16
_diffrn_reflns_number 7010
_diffrn_reflns_point_group_measured_fraction_full 0.971
_diffrn_reflns_point_group_measured_fraction_max 0.997
_diffrn_reflns_theta_full 25.242
_diffrn_reflns_theta_max 24.998
_diffrn_reflns_theta_min 2.057
_diffrn_source 'fine-focus sealed tube'
_exptl_absorpt_coefficient_mu 2.321
_exptl_absorpt_correction_T_max 0.7077
_exptl_absorpt_correction_T_min 0.6058
_exptl_absorpt_correction_type multi-scan
_exptl_absorpt_process_details 'SADABS (SHLEDRICK, 1996)'
_exptl_crystal_colour colorless
_exptl_crystal_density_diffrn 2.328
_exptl_crystal_density_method 'not measured'
_exptl_crystal_description block
_exptl_crystal_F_000 716
_exptl_crystal_size_max 0.240
_exptl_crystal_size_mid 0.180
_exptl_crystal_size_min 0.160
_refine_diff_density_max 0.624
_refine_diff_density_min -0.686
_refine_diff_density_rms 0.254
_refine_ls_extinction_coef .
_refine_ls_extinction_method none
_refine_ls_goodness_of_fit_ref 1.355
_refine_ls_hydrogen_treatment mixed
_refine_ls_matrix_type full
_refine_ls_number_parameters 170
_refine_ls_number_reflns 1833
_refine_ls_number_restraints 7
_refine_ls_restrained_S_all 1.353
_refine_ls_R_factor_all 0.0220
_refine_ls_R_factor_gt 0.0194
_refine_ls_shift/su_max 0.001
_refine_ls_shift/su_mean 0.000
_refine_ls_structure_factor_coef Fsqd
_refine_ls_weighting_details 'w=1/[\s^2^(Fo^2^)+(0.0469P)^2^+1.9527P] where P=(Fo^2^+2Fc^2^)/3'
_refine_ls_weighting_scheme calc
_refine_ls_wR_factor_gt 0.0724
_refine_ls_wR_factor_ref 0.0881
_reflns_Friedel_coverage 0.000
_reflns_Friedel_fraction_full .
_reflns_Friedel_fraction_max .
_reflns_number_gt 1805
_reflns_number_total 1833
_reflns_threshold_expression 'I > 2\s(I)'
_cod_data_source_file mmc2.cif
_cod_data_source_block 4
_cod_original_sg_symbol_H-M 'P 21/c'
_cod_database_code 1560408
_shelx_space_group_comment
;
The symmetry employed for this shelxl refinement is uniquely defined
by the following loop, which should always be used as a source of
symmetry information in preference to the above space-group names.
They are only intended as comments.
;
_shelx_estimated_absorpt_t_min 0.606
_shelx_estimated_absorpt_t_max 0.708
_shelxl_version_number 2014-3

loop_
_space_group_symop_operation_xyz
'x, y, z'
'-x, y+1/2, -z+1/2'
'-x, -y, -z'
'x, -y-1/2, z-1/2'

loop_
_atom_site_label
_atom_site_type_symbol
_atom_site_fract_x
_atom_site_fract_y
_atom_site_fract_z
_atom_site_U_iso_or_equiv
_atom_site_adp_type
_atom_site_occupancy
_atom_site_site_symmetry_order
_atom_site_calc_flag
_atom_site_refinement_flags_posn
_atom_site_refinement_flags_adp
_atom_site_refinement_flags_occupancy
_atom_site_disorder_assembly
_atom_site_disorder_group
Cd1 Cd 0.89437(3) 0.82247(4) 0.14203(2) 0.01649(15) Uani 1 1 d D . . . .
S1 S 1.04758(10) 1.22413(12) 0.10458(7) 0.0147(2) Uani 1 1 d . . . . .
C1 C 0.5817(5) 0.8338(6) 0.1751(4) 0.0297(10) Uani 1 1 d . . . . .
H1 H 0.6063 0.7276 0.2011 0.036 Uiso 1 1 calc R U . . .
C2 C 0.4464(5) 0.8787(7) 0.1714(4) 0.0330(11) Uani 1 1 d . . . . .
H2 H 0.3817 0.8042 0.1949 0.040 Uiso 1 1 calc R U . . .
C3 C 0.4094(4) 1.0333(7) 0.1332(3) 0.0284(10) Uani 1 1 d . . . . .
H3 H 0.3188 1.0647 0.1289 0.034 Uiso 1 1 calc R U . . .
C4 C 0.5080(4) 1.1439(6) 0.1006(3) 0.0224(9) Uani 1 1 d . . . . .
C5 C 0.6426(4) 1.0912(6) 0.1066(3) 0.0229(9) Uani 1 1 d . . . . .
H5 H 0.7093 1.1647 0.0852 0.027 Uiso 1 1 calc R U . . .
C6 C 0.5411(5) 1.4195(6) 0.0149(3) 0.0263(10) Uani 1 1 d . . . . .
N1 N 0.6782(3) 0.9366(5) 0.1427(3) 0.0207(7) Uani 1 1 d . . . . .
N2 N 0.4666(4) 1.3044(5) 0.0626(3) 0.0290(9) Uani 1 1 d . . . . .
H2A H 0.3837 1.3319 0.0710 0.035 Uiso 1 1 calc R U . . .
O1 O 0.6590(3) 1.4076(5) -0.0055(3) 0.0395(9) Uani 1 1 d . . . . .
O2 O 1.0328(4) 1.0527(4) 0.1492(2) 0.0314(8) Uani 1 1 d . . . . .
O3 O 1.1450(3) 1.2154(5) 0.0246(2) 0.0284(7) Uani 1 1 d . . . . .
O4 O 1.1045(3) 1.3390(4) 0.1834(2) 0.0231(7) Uani 1 1 d . . . . .
O5 O 0.9178(3) 1.2877(4) 0.0658(2) 0.0278(7) Uani 1 1 d . . . . .
O6 O 0.8104(3) 0.5514(4) 0.1749(2) 0.0249(7) Uani 1 1 d D . . . .
O7 O 1.1049(3) 0.6933(4) 0.1433(3) 0.0270(7) Uani 1 1 d D . . . .
H6A H 0.843(6) 0.527(7) 0.234(2) 0.043(17) Uiso 1 1 d D . . . .
H6B H 0.818(6) 0.460(5) 0.140(3) 0.051(18) Uiso 1 1 d D . . . .
H7A H 1.136(4) 0.698(7) 0.086(2) 0.08(3) Uiso 1 1 d D . . . .
H7B H 1.109(5) 0.589(3) 0.164(3) 0.026(13) Uiso 1 1 d D . . . .

loop_
_atom_site_aniso_label
_atom_site_aniso_U_11
_atom_site_aniso_U_22
_atom_site_aniso_U_33
_atom_site_aniso_U_23
_atom_site_aniso_U_13
_atom_site_aniso_U_12
Cd1 0.0181(2) 0.0157(2) 0.0156(2) -0.00041(10) -0.00009(13) 0.00129(10)
S1 0.0186(5) 0.0122(5) 0.0134(5) -0.0011(4) 0.0005(4) 0.0004(4)
C1 0.030(3) 0.027(3) 0.032(2) 0.0086(19) 0.007(2) 0.0047(18)
C2 0.026(2) 0.033(3) 0.041(3) 0.008(2) 0.008(2) 0.000(2)
C3 0.019(2) 0.036(3) 0.030(2) 0.0025(19) 0.0028(17) 0.0039(18)
C4 0.025(2) 0.021(2) 0.022(2) 0.0008(17) -0.0005(17) 0.0041(17)
C5 0.023(2) 0.022(2) 0.025(2) 0.0011(17) 0.0012(16) 0.0035(17)
C6 0.027(2) 0.023(2) 0.029(2) 0.0012(18) -0.0062(17) 0.0061(19)
N1 0.0192(17) 0.0202(18) 0.0228(17) 0.0010(14) 0.0030(13) 0.0043(14)
N2 0.0229(19) 0.025(2) 0.039(2) 0.0069(17) 0.0032(16) 0.0117(15)
O1 0.0253(18) 0.0301(19) 0.063(2) 0.0141(17) 0.0020(16) 0.0096(14)
O2 0.048(2) 0.0135(15) 0.0319(17) 0.0035(12) -0.0098(14) -0.0097(14)
O3 0.0224(16) 0.0471(19) 0.0160(15) -0.0014(14) 0.0028(12) 0.0067(15)
O4 0.0389(18) 0.0140(14) 0.0165(15) -0.0018(11) -0.0007(13) -0.0046(12)
O5 0.0212(15) 0.0357(17) 0.0264(17) -0.0018(14) -0.0003(12) 0.0080(14)
O6 0.0309(16) 0.0166(15) 0.0271(16) -0.0046(13) 0.0004(13) 0.0021(12)
O7 0.0287(17) 0.0213(17) 0.0313(19) 0.0049(13) 0.0062(14) 0.0044(12)

loop_
_atom_type_symbol
_atom_type_description
_atom_type_scat_dispersion_real
_atom_type_scat_dispersion_imag
_atom_type_scat_source
C C 0.0033 0.0016 'International Tables Vol C Tables 4.2.6.8 and 6.1.1.4'
H H 0.0000 0.0000 'International Tables Vol C Tables 4.2.6.8 and 6.1.1.4'
N N 0.0061 0.0033 'International Tables Vol C Tables 4.2.6.8 and 6.1.1.4'
O O 0.0106 0.0060 'International Tables Vol C Tables 4.2.6.8 and 6.1.1.4'
Cd Cd -0.8075 1.2024 'International Tables Vol C Tables 4.2.6.8 and 6.1.1.4'
S S 0.1246 0.1234 'International Tables Vol C Tables 4.2.6.8 and 6.1.1.4'

loop_
_geom_angle_atom_site_label_1
_geom_angle_atom_site_label_2
_geom_angle_atom_site_label_3
_geom_angle
_geom_angle_site_symmetry_1
_geom_angle_site_symmetry_3
O2 Cd1 O3 103.04(12) . 3_775
O2 Cd1 O7 78.64(12) . .
O3 Cd1 O7 94.06(12) 3_775 .
O2 Cd1 N1 104.55(13) . .
O3 Cd1 N1 86.04(12) 3_775 .
O7 Cd1 N1 176.71(12) . .
O2 Cd1 O6 159.63(11) . .
O3 Cd1 O6 91.17(12) 3_775 .
O7 Cd1 O6 85.95(11) . .
N1 Cd1 O6 90.76(12) . .
O2 Cd1 O4 86.19(11) . 2_745
O3 Cd1 O4 169.50(12) 3_775 2_745
O7 Cd1 O4 92.65(12) . 2_745
N1 Cd1 O4 86.80(12) . 2_745
O6 Cd1 O4 81.25(10) . 2_745
O5 S1 O3 110.25(18) . .
O5 S1 O2 110.8(2) . .
O3 S1 O2 109.4(2) . .
O5 S1 O4 110.85(19) . .
O3 S1 O4 108.0(2) . .
O2 S1 O4 107.35(18) . .
N1 C1 C2 122.7(4) . .
C3 C2 C1 119.1(4) . .
C2 C3 C4 119.4(4) . .
C3 C4 C5 118.7(4) . .
C3 C4 N2 118.1(4) . .
C5 C4 N2 123.2(4) . .
N1 C5 C4 121.6(4) . .
O1 C6 N2 127.4(4) . .
O1 C6 C6 120.4(5) . 3_685
N2 C6 C6 112.1(5) . 3_685
C1 N1 C5 118.6(4) . .
C1 N1 Cd1 116.2(3) . .
C5 N1 Cd1 125.0(3) . .
C6 N2 C4 127.8(4) . .
S1 O2 Cd1 140.6(2) . .
S1 O3 Cd1 129.24(19) . 3_775
S1 O4 Cd1 131.90(17) . 2_755

loop_
_geom_bond_atom_site_label_1
_geom_bond_atom_site_label_2
_geom_bond_distance
_geom_bond_site_symmetry_2
Cd1 O2 2.263(3) .
Cd1 O3 2.284(3) 3_775
Cd1 O7 2.317(3) .
Cd1 N1 2.320(3) .
Cd1 O6 2.326(3) .
Cd1 O4 2.356(3) 2_745
S1 O5 1.457(3) .
S1 O3 1.475(3) .
S1 O2 1.479(3) .
S1 O4 1.486(3) .
C1 N1 1.335(6) .
C1 C2 1.385(7) .
C2 C3 1.359(7) .
C3 C4 1.388(7) .
C4 C5 1.395(6) .
C4 N2 1.411(6) .
C5 N1 1.345(6) .
C6 O1 1.213(6) .
C6 N2 1.343(6) .
C6 C6 1.544(8) 3_685
O3 Cd1 2.284(3) 3_775
O4 Cd1 2.356(3) 2_755
